data_4025939
loop_
_publ_author_name
'Karl J. Bonney'
'D. Christopher Braddock'
'Andrew J. P. White'
'Muhammad Yaqoob'

_publ_section_title
;
 Intramolecular Bromonium Ion Assisted Epoxide Ring-Opening: Capture of
 the Oxonium Ion with an Added External Nucleophile
;
_journal_name_full 'Journal of Organic Chemistry'
_journal_page_first 97
_journal_page_last 104
_journal_paper_doi 10.1021/jo101617h
_journal_volume 76
_journal_year 2011
_chemical_formula_moiety 'C15 H16 Br N O5'
_chemical_formula_sum 'C15 H16 Br N O5'
_chemical_formula_weight 370.20
_chemical_name_systematic
; 
 ? 
;
_space_group_IT_number 14
_symmetry_cell_setting monoclinic
_symmetry_space_group_name_Hall '-P 2yn'
_symmetry_space_group_name_H-M 'P 1 21/n 1'
_atom_sites_solution_hydrogens geom
_atom_sites_solution_primary direct
_atom_sites_solution_secondary difmap
_audit_creation_method SHELXL-97
_cell_angle_alpha 90
_cell_angle_beta 117.338(2)
_cell_angle_gamma 90
_cell_formula_units_Z 4
_cell_length_a 7.07940(12)
_cell_length_b 31.7774(3)
_cell_length_c 7.32126(12)
_cell_measurement_reflns_used 11836
_cell_measurement_temperature 173(2)
_cell_measurement_theta_max 71.1372
_cell_measurement_theta_min 2.7763
_cell_volume 1463.07(5)
_computing_cell_refinement 'CrysAlis RED, Oxford Diffraction Ltd'
_computing_data_collection 'CrysAlis CCD, Oxford Diffraction Ltd'
_computing_data_reduction 'CrysAlis RED, Oxford Diffraction Ltd'
_computing_molecular_graphics 'Bruker SHELXTL'
_computing_publication_material 'Bruker SHELXTL'
_computing_structure_refinement 'SHELXL-97 (Sheldrick, 1997)'
_computing_structure_solution 'SHELXS-97 (Sheldrick, 1990)'
_diffrn_ambient_temperature 173(2)
_diffrn_detector_area_resol_mean 8.2556
_diffrn_measured_fraction_theta_full 0.994
_diffrn_measured_fraction_theta_max 0.994
_diffrn_measurement_device_type 'OD Xcalibur PX Ultra'
_diffrn_measurement_method 'omega scans'
_diffrn_radiation_monochromator graphite
_diffrn_radiation_source 'Enhance Ultra (Cu) X-ray Source'
_diffrn_radiation_type CuK\a
_diffrn_radiation_wavelength 1.54184
_diffrn_reflns_av_R_equivalents 0.0199
_diffrn_reflns_av_sigmaI/netI 0.0101
_diffrn_reflns_limit_h_max 8
_diffrn_reflns_limit_h_min -7
_diffrn_reflns_limit_k_max 38
_diffrn_reflns_limit_k_min -39
_diffrn_reflns_limit_l_max 8
_diffrn_reflns_limit_l_min -8
_diffrn_reflns_number 15692
_diffrn_reflns_theta_full 71.22
_diffrn_reflns_theta_max 71.22
_diffrn_reflns_theta_min 2.78
_diffrn_standards_number 0
_exptl_absorpt_coefficient_mu 4.060
_exptl_absorpt_correction_T_max 0.618
_exptl_absorpt_correction_T_min 0.376
_exptl_absorpt_correction_type analytical
_exptl_absorpt_process_details
; 
CrysAlis RED, Oxford Diffraction Ltd., 
Version 1.171.32.29 (release 10-06-2008 CrysAlis171 .NET) 
(compiled Jun 10 2008,16:49:55) 
Analytical numeric absorption correction using a multifaceted crystal 
model based on expressions derived by R.C. Clark & J.S. Reid. 
(Clark, R. C. & Reid, J. S. (1995). Acta Cryst. A51, 887-897) 
;
_exptl_crystal_colour Colourless
_exptl_crystal_density_diffrn 1.681
_exptl_crystal_description 'blocky needles'
_exptl_crystal_F_000 752
_exptl_crystal_size_max 0.35
_exptl_crystal_size_mid 0.25
_exptl_crystal_size_min 0.14
_refine_diff_density_max 0.745
_refine_diff_density_min -0.278
_refine_diff_density_rms 0.051
_refine_ls_extinction_coef 0.00201(13)
_refine_ls_extinction_expression Fc^*^=kFc[1+0.001xFc^2^\l^3^/sin(2\q)]^-1/4^
_refine_ls_extinction_method SHELXL
_refine_ls_goodness_of_fit_ref 1.148
_refine_ls_hydrogen_treatment constr
_refine_ls_matrix_type full
_refine_ls_number_parameters 200
_refine_ls_number_reflns 2809
_refine_ls_number_restraints 0
_refine_ls_restrained_S_all 1.148
_refine_ls_R_factor_all 0.0287
_refine_ls_R_factor_gt 0.0282
_refine_ls_shift/su_max 0.000
_refine_ls_shift/su_mean 0.000
_refine_ls_structure_factor_coef Fsqd
_refine_ls_weighting_details 'calc w=1/[\s^2^(Fo^2^)+(0.0204P)^2^+1.7024P] where P=(Fo^2^+2Fc^2^)/3'
_refine_ls_weighting_scheme calc
_refine_ls_wR_factor_gt 0.0652
_refine_ls_wR_factor_ref 0.0654
_reflns_number_gt 2761
_reflns_number_total 2809
_reflns_threshold_expression >2sigma(I)
_cod_data_source_file jo101617h_si_001_7.cif
_cod_data_source_block 8b
_cod_original_cell_volume 1463.08(5)
_cod_database_code 4025939

loop_
_symmetry_equiv_pos_as_xyz
'x, y, z'
'-x+1/2, y+1/2, -z+1/2'
'-x, -y, -z'
'x-1/2, -y-1/2, z-1/2'

loop_
_atom_site_label
_atom_site_type_symbol
_atom_site_fract_x
_atom_site_fract_y
_atom_site_fract_z
_atom_site_U_iso_or_equiv
_atom_site_adp_type
_atom_site_occupancy
_atom_site_symmetry_multiplicity
_atom_site_calc_flag
_atom_site_refinement_flags
O1 O 0.3731(3) 0.06131(6) 0.5544(3) 0.0407(4) Uani 1 1 d .
C1 C 0.3846(3) 0.08482(8) 0.3909(4) 0.0306(5) Uani 1 1 d .
H1A H 0.3092 0.1125 0.3583 0.037 Uiso 1 1 calc R
C2 C 0.3680(4) 0.06050(8) 0.2088(4) 0.0335(5) Uani 1 1 d .
H2A H 0.2161 0.0555 0.1131 0.040 Uiso 1 1 calc R
H2B H 0.4373 0.0328 0.2555 0.040 Uiso 1 1 calc R
C3 C 0.4717(4) 0.08346(8) 0.0945(3) 0.0310(5) Uani 1 1 d .
H3A H 0.4286 0.1134 0.0821 0.037 Uiso 1 1 calc R
H3B H 0.4104 0.0719 -0.0466 0.037 Uiso 1 1 calc R
C4 C 0.7145(4) 0.08218(7) 0.1838(4) 0.0298(5) Uani 1 1 d .
H4A H 0.7465 0.0979 0.0830 0.036 Uiso 1 1 calc R
Br4 Br 0.81530(4) 0.024506(7) 0.18378(4) 0.03277(10) Uani 1 1 d .
C5 C 0.8610(3) 0.10132(7) 0.3932(4) 0.0299(5) Uani 1 1 d .
H5A H 0.9956 0.1094 0.3892 0.036 Uiso 1 1 calc R
C6 C 0.9250(3) 0.07761(7) 0.5931(3) 0.0286(5) Uani 1 1 d .
H6A H 0.9961 0.0979 0.7070 0.034 Uiso 1 1 calc R
H6B H 1.0331 0.0565 0.6054 0.034 Uiso 1 1 calc R
C7 C 0.7551(4) 0.05472(8) 0.6295(4) 0.0310(5) Uani 1 1 d .
H7A H 0.7044 0.0300 0.5373 0.037 Uiso 1 1 calc R
H7B H 0.8197 0.0443 0.7730 0.037 Uiso 1 1 calc R
C8 C 0.5697(4) 0.08210(8) 0.5926(4) 0.0311(5) Uani 1 1 d .
H8A H 0.6036 0.1082 0.6784 0.037 Uiso 1 1 calc R
O9 O 0.7546(3) 0.14100(5) 0.3999(3) 0.0340(4) Uani 1 1 d .
C10 C 0.8552(3) 0.17705(7) 0.4143(3) 0.0256(4) Uani 1 1 d .
O11 O 1.0269(3) 0.18047(5) 0.4199(3) 0.0355(4) Uani 1 1 d .
C12 C 0.7264(3) 0.21371(6) 0.4250(3) 0.0228(4) Uani 1 1 d .
C13 C 0.7983(3) 0.25399(7) 0.4153(3) 0.0251(4) Uani 1 1 d .
H13A H 0.9234 0.2575 0.3998 0.030 Uiso 1 1 calc R
C14 C 0.6886(3) 0.28900(7) 0.4281(3) 0.0254(4) Uani 1 1 d .
H14A H 0.7364 0.3166 0.4212 0.030 Uiso 1 1 calc R
C15 C 0.5075(3) 0.28264(6) 0.4514(3) 0.0235(4) Uani 1 1 d .
C16 C 0.4317(3) 0.24302(7) 0.4611(3) 0.0254(4) Uani 1 1 d .
H16A H 0.3063 0.2397 0.4763 0.031 Uiso 1 1 calc R
C17 C 0.5429(3) 0.20833(7) 0.4481(3) 0.0254(4) Uani 1 1 d .
H17A H 0.4943 0.1808 0.4549 0.030 Uiso 1 1 calc R
N18 N 0.3892(3) 0.31983(6) 0.4631(3) 0.0287(4) Uani 1 1 d .
O19 O 0.4730(3) 0.35439(5) 0.4827(3) 0.0400(4) Uani 1 1 d .
O20 O 0.2126(3) 0.31450(5) 0.4521(3) 0.0388(4) Uani 1 1 d .

loop_
_atom_site_aniso_label
_atom_site_aniso_U_11
_atom_site_aniso_U_22
_atom_site_aniso_U_33
_atom_site_aniso_U_23
_atom_site_aniso_U_13
_atom_site_aniso_U_12
O1 0.0360(9) 0.0522(11) 0.0480(10) -0.0026(8) 0.0314(8) -0.0087(8)
C1 0.0230(10) 0.0361(12) 0.0383(13) -0.0010(10) 0.0189(10) -0.0015(9)
C2 0.0220(10) 0.0411(13) 0.0361(13) -0.0063(10) 0.0123(10) -0.0054(9)
C3 0.0285(11) 0.0369(12) 0.0260(11) 0.0015(9) 0.0111(9) 0.0040(9)
C4 0.0334(12) 0.0285(11) 0.0330(12) 0.0051(9) 0.0201(10) 0.0022(9)
Br4 0.03868(16) 0.02562(14) 0.04070(16) -0.00341(9) 0.02397(12) 0.00259(9)
C5 0.0231(10) 0.0281(11) 0.0436(13) 0.0003(10) 0.0198(10) 0.0018(8)
C6 0.0220(10) 0.0321(11) 0.0286(11) -0.0019(9) 0.0090(9) 0.0032(9)
C7 0.0312(11) 0.0375(12) 0.0265(11) 0.0059(9) 0.0150(9) 0.0038(10)
C8 0.0302(11) 0.0372(12) 0.0340(12) -0.0027(10) 0.0216(10) -0.0036(9)
O9 0.0334(8) 0.0219(7) 0.0587(11) -0.0020(7) 0.0314(8) -0.0002(6)
C10 0.0292(11) 0.0240(10) 0.0259(10) -0.0003(8) 0.0145(9) -0.0010(8)
O11 0.0311(9) 0.0304(8) 0.0537(11) -0.0023(7) 0.0268(8) 0.0000(7)
C12 0.0237(10) 0.0236(10) 0.0206(10) 0.0000(8) 0.0098(8) 0.0005(8)
C13 0.0228(10) 0.0281(11) 0.0250(10) -0.0001(8) 0.0117(8) -0.0009(8)
C14 0.0264(10) 0.0223(10) 0.0259(10) -0.0008(8) 0.0107(9) -0.0018(8)
C15 0.0235(10) 0.0249(10) 0.0199(10) -0.0003(8) 0.0081(8) 0.0045(8)
C16 0.0224(10) 0.0304(11) 0.0238(10) -0.0002(8) 0.0109(8) 0.0004(8)
C17 0.0262(10) 0.0237(10) 0.0265(10) -0.0008(8) 0.0123(9) -0.0027(8)
N18 0.0328(10) 0.0279(10) 0.0268(9) 0.0007(7) 0.0149(8) 0.0062(8)
O19 0.0518(11) 0.0229(8) 0.0571(11) 0.0017(7) 0.0352(9) 0.0036(7)
O20 0.0299(9) 0.0404(9) 0.0488(10) -0.0045(8) 0.0205(8) 0.0057(7)

loop_
_atom_type_symbol
_atom_type_description
_atom_type_scat_dispersion_real
_atom_type_scat_dispersion_imag
_atom_type_scat_source
C C 0.0181 0.0091 'International Tables Vol C Tables 4.2.6.8 and 6.1.1.4'
H H 0.0000 0.0000 'International Tables Vol C Tables 4.2.6.8 and 6.1.1.4'
N N 0.0311 0.0180 'International Tables Vol C Tables 4.2.6.8 and 6.1.1.4'
O O 0.0492 0.0322 'International Tables Vol C Tables 4.2.6.8 and 6.1.1.4'
Br Br -0.6763 1.2805 'International Tables Vol C Tables 4.2.6.8 and 6.1.1.4'

loop_
_geom_angle_atom_site_label_1
_geom_angle_atom_site_label_2
_geom_angle_atom_site_label_3
_geom_angle
C1 O1 C8 60.58(14)
O1 C1 C8 59.80(14)
O1 C1 C2 117.4(2)
C8 C1 C2 122.5(2)
C1 C2 C3 112.34(19)
C2 C3 C4 118.70(19)
C5 C4 C3 121.89(19)
C5 C4 Br4 106.97(15)
C3 C4 Br4 111.13(16)
O9 C5 C6 108.78(18)
O9 C5 C4 104.54(18)
C6 C5 C4 122.27(19)
C5 C6 C7 119.57(18)
C8 C7 C6 112.81(19)
O1 C8 C1 59.63(15)
O1 C8 C7 117.2(2)
C1 C8 C7 121.6(2)
C10 O9 C5 118.36(16)
O11 C10 O9 125.3(2)
O11 C10 C12 123.77(19)
O9 C10 C12 110.90(18)
C13 C12 C17 120.09(19)
C13 C12 C10 117.75(18)
C17 C12 C10 122.15(19)
C14 C13 C12 120.43(19)
C15 C14 C13 118.11(19)
C16 C15 C14 122.85(19)
C16 C15 N18 118.89(19)
C14 C15 N18 118.25(19)
C15 C16 C17 118.42(19)
C16 C17 C12 120.11(19)
O19 N18 O20 123.75(19)
O19 N18 C15 117.92(18)
O20 N18 C15 118.33(18)

loop_
_geom_bond_atom_site_label_1
_geom_bond_atom_site_label_2
_geom_bond_distance
O1 C1 1.445(3)
O1 C8 1.447(3)
C1 C8 1.459(3)
C1 C2 1.498(3)
C2 C3 1.528(3)
C3 C4 1.533(3)
C4 C5 1.529(3)
C4 Br4 1.967(2)
C5 O9 1.481(3)
C5 C6 1.518(3)
C6 C7 1.530(3)
C7 C8 1.492(3)
O9 C10 1.327(3)
C10 O11 1.202(3)
C10 C12 1.504(3)
C12 C13 1.391(3)
C12 C17 1.396(3)
C13 C14 1.384(3)
C14 C15 1.384(3)
C15 C16 1.383(3)
C15 N18 1.474(3)
C16 C17 1.383(3)
N18 O19 1.225(3)
N18 O20 1.227(3)
